data_7239984
loop_
_publ_author_name
'Pham, Thuy Trang'
'Chen, Xi'
'S\"ohnel, Tilo'
'Yan, Ning'
'Sperry, Jonathan'

_publ_section_title
;
 Haber-independent, diversity-oriented synthesis of nitrogen compounds
 from biorenewable chitin
;
_journal_issue 6
_journal_name_full 'Green Chemistry'
_journal_page_first 1978
_journal_page_last 1984
_journal_paper_doi 10.1039/D0GC00208A
_journal_volume 22
_journal_year 2020
_chemical_formula_moiety '0.5(C20 H22 N2 O4)'
_chemical_formula_sum 'C10 H11 N O2'
_chemical_formula_weight 177.20
_space_group_crystal_system monoclinic
_space_group_IT_number 11
_space_group_name_Hall '-P 2yb'
_space_group_name_H-M_alt 'P 1 21/m 1'
_atom_sites_solution_hydrogens difmap
_atom_sites_solution_primary direct
_audit_creation_date 2019-08-01
_audit_creation_method
;
Olex2 1.2
(compiled 2018.05.29 svn.r3510 for OlexSys, GUI svn.r5506)
;
_audit_update_record
;
2020-01-07 deposited with the CCDC.	2020-02-25 downloaded from the CCDC.
;
_cell_angle_alpha 90
_cell_angle_beta 92.515(4)
_cell_angle_gamma 90
_cell_formula_units_Z 2
_cell_length_a 7.1931(3)
_cell_length_b 7.0581(4)
_cell_length_c 8.4454(4)
_cell_measurement_reflns_used 3110
_cell_measurement_temperature 107(4)
_cell_measurement_theta_max 73.6120
_cell_measurement_theta_min 5.2710
_cell_volume 428.36(4)
_computing_cell_refinement 'CrysAlisPro 1.171.39.18b (Rigaku OD, 2015)'
_computing_data_collection 'CrysAlisPro 1.171.39.18b (Rigaku OD, 2015)'
_computing_data_reduction 'CrysAlisPro 1.171.39.18b (Rigaku OD, 2015)'
_computing_molecular_graphics 'Olex2 (Dolomanov et al., 2009)'
_computing_publication_material 'Olex2 (Dolomanov et al., 2009)'
_computing_structure_refinement 'ShelXL (Sheldrick, 2015)'
_computing_structure_solution 'ShelXS (Sheldrick, 2008)'
_diffrn_ambient_environment N~2~
_diffrn_ambient_temperature 107(4)
_diffrn_detector 'CCD plate'
_diffrn_detector_type 'Pilatus 200K'
_diffrn_measured_fraction_theta_full 1.000
_diffrn_measured_fraction_theta_max 0.984
_diffrn_measurement_details
;
List of Runs (angles in degrees, time in seconds):

  # Type    Start    End  Width  t~exp~   \w     \q     \k     \f   Frames
#--------------------------------------------------------------------------
  1  \w    -35.00  -5.00   0.50    0.10    --  -47.48 101.00  34.00   60
  2  \w     27.00  53.00   0.50    0.10    --   47.48-101.00 -70.00   52
  3  \w   -134.00 -83.00   0.50    0.37    --  -90.25-101.00 -70.00  102
  4  \w    -78.00 -48.00   0.50    0.37    --  -90.25 101.00  34.00   60
  5  \w     45.00 101.00   0.50    0.37    --  101.53-101.00 -70.00  112
  6  \w   -103.00 -27.00   0.50    0.10    --  -47.48 -57.00  60.00  152
  7  \w   -124.00 -70.00   0.50    0.10    --  -47.48-125.00 -30.00  108
  8  \w   -124.00 -74.00   0.50    0.10    --  -47.48-125.00  30.00  100
  9  \w    -26.00  67.00   0.50    0.10    --   47.48 -57.00 -90.00  186
 10  \w   -159.00 -85.00   0.50    0.37    --  -90.25 -94.00 -90.00  148
 11  \w   -169.00 -94.00   0.50    0.37    --  -90.25 -30.00-180.00  150
 12  \w   -119.00 -85.00   0.50    0.37    --  -90.25  15.00  60.00   68
 13  \w   -169.00-103.00   0.50    0.37    --  -90.25-111.00  60.00  132
 14  \w    -50.00 -17.00   0.50    0.37    --  -90.25  15.00  60.00   66
 15  \w     26.00  66.00   0.50    0.37    --  101.53 -45.00 -90.00   80
 16  \w     23.00  58.00   0.50    0.37    --  101.53 -94.00 -60.00   70
 17  \w     70.00 110.00   0.50    0.37    --  101.53 -94.00 150.00   80
 18  \w     65.00 103.00   0.50    0.37    --  101.53 -94.00 -60.00   76
 19  \w     76.00 109.00   0.50    0.37    --  101.53 -61.00 150.00   66
 20  \w     61.00 116.00   0.50    0.37    --  101.53 178.00-180.00  110
 21  \w     32.00  63.00   0.50    0.37    --  101.53 -94.00 150.00   62
 22  \w     76.00 143.00   0.50    0.37    --  101.53  77.00   0.00  134
 23  \w     36.00  67.00   0.50    0.37    --  101.53 -61.00 150.00   62
 24  \w    141.00 170.00   0.50    0.37    --  101.53  45.00 -60.00   58
 25  \w     92.00 124.00   0.50    0.37    --  101.53  45.00 -60.00   64
 26  \w     79.00 119.00   0.50    0.37    --  101.53 -45.00 -90.00   80
 27  \w    120.00 145.00   0.50    0.37    --  101.53 178.00-180.00   50
 28  \w     29.00  55.00   0.50    0.37    --  101.53 -94.00-120.00   52
 29  \w     63.00  88.00   0.50    0.37    --  101.53 -94.00-120.00   50
 30  \w     49.00 109.00   0.50    0.37    --  101.53 -94.00 -30.00  120
 31  \w    140.00 165.00   0.50    0.37    --  101.53 111.00-180.00   50
 32  \w     83.00 173.00   0.50    0.37    --  101.53  61.00 120.00  180
;
_diffrn_measurement_device 'four-circle diffractometer'
_diffrn_measurement_device_type 'XtaLAB Synergy, Dualflex, Pilatus 200K'
_diffrn_measurement_method '\w scans'
_diffrn_orient_matrix_type 'CrysAlisPro convention (1999,Acta A55,543-557)'
_diffrn_orient_matrix_UB_11 -0.0781987000
_diffrn_orient_matrix_UB_12 -0.1977921000
_diffrn_orient_matrix_UB_13 0.0358423000
_diffrn_orient_matrix_UB_21 -0.0381642000
_diffrn_orient_matrix_UB_22 0.0644061000
_diffrn_orient_matrix_UB_23 0.1699893000
_diffrn_orient_matrix_UB_31 -0.1959077000
_diffrn_orient_matrix_UB_32 0.0661388000
_diffrn_orient_matrix_UB_33 -0.0562361000
_diffrn_radiation_monochromator mirror
_diffrn_radiation_probe x-ray
_diffrn_radiation_type CuK\a
_diffrn_radiation_wavelength 1.54184
_diffrn_reflns_av_R_equivalents 0.0471
_diffrn_reflns_av_unetI/netI 0.0359
_diffrn_reflns_Laue_measured_fraction_full 1.000
_diffrn_reflns_Laue_measured_fraction_max 0.984
_diffrn_reflns_limit_h_max 8
_diffrn_reflns_limit_h_min -8
_diffrn_reflns_limit_k_max 8
_diffrn_reflns_limit_k_min -8
_diffrn_reflns_limit_l_max 10
_diffrn_reflns_limit_l_min -10
_diffrn_reflns_number 4330
_diffrn_reflns_point_group_measured_fraction_full 1.000
_diffrn_reflns_point_group_measured_fraction_max 0.984
_diffrn_reflns_theta_full 67.684
_diffrn_reflns_theta_max 73.867
_diffrn_reflns_theta_min 5.242
_diffrn_source 'micro-focus sealed X-ray tube'
_diffrn_source_type 'PhotonJet (Cu) X-ray Source'
_exptl_absorpt_coefficient_mu 0.788
_exptl_absorpt_correction_T_max 1.00000
_exptl_absorpt_correction_T_min 0.97160
_exptl_absorpt_correction_type multi-scan
_exptl_absorpt_process_details
;
CrysAlisPro 1.171.40.23a (Rigaku Oxford Diffraction, 2018)
Empirical absorption correction using spherical harmonics,
 implemented in SCALE3 ABSPACK scaling algorithm.
;
_exptl_crystal_colour 'clear light orange'
_exptl_crystal_colour_lustre clear
_exptl_crystal_colour_modifier light
_exptl_crystal_colour_primary orange
_exptl_crystal_density_diffrn 1.374
_exptl_crystal_description irregular
_exptl_crystal_F_000 188
_exptl_crystal_size_max 0.2
_exptl_crystal_size_mid 0.16
_exptl_crystal_size_min 0.1
_refine_diff_density_max 0.246
_refine_diff_density_min -0.147
_refine_diff_density_rms 0.037
_refine_ls_extinction_coef 0.011(3)
_refine_ls_extinction_expression Fc^*^=kFc[1+0.001xFc^2^\l^3^/sin(2\q)]^-1/4^
_refine_ls_extinction_method 'SHELXL-2016/6 (Sheldrick 2016)'
_refine_ls_goodness_of_fit_ref 1.057
_refine_ls_hydrogen_treatment refxyz
_refine_ls_matrix_type full
_refine_ls_number_parameters 142
_refine_ls_number_reflns 928
_refine_ls_number_restraints 11
_refine_ls_restrained_S_all 1.053
_refine_ls_R_factor_all 0.0387
_refine_ls_R_factor_gt 0.0348
_refine_ls_shift/su_max 0.000
_refine_ls_shift/su_mean 0.000
_refine_ls_structure_factor_coef Fsqd
_refine_ls_weighting_details 'w=1/[\s^2^(Fo^2^)+(0.0466P)^2^+0.1017P] where P=(Fo^2^+2Fc^2^)/3'
_refine_ls_weighting_scheme calc
_refine_ls_wR_factor_gt 0.0907
_refine_ls_wR_factor_ref 0.0936
_reflns_Friedel_coverage 0.000
_reflns_number_gt 826
_reflns_number_total 928
_reflns_threshold_expression 'I > 2\s(I)'
_cod_data_source_file d0gc00208a2.cif
_cod_data_source_block tr_199_0
_cod_depositor_comments
;Adding full bibliography for 7239983--7239986.cif.

 Adding full bibliography for 7239983--7239986.cif.
;
_cod_original_cell_volume 428.35(3)
_cod_database_code 7239984
_shelx_shelxl_version_number 2016/6
_chemical_oxdiff_formula C10H11NO2
_shelx_space_group_comment
;
The symmetry employed for this shelxl refinement is uniquely defined
by the following loop, which should always be used as a source of
symmetry information in preference to the above space-group names.
They are only intended as comments.
;
_shelx_estimated_absorpt_t_max 0.925
_shelx_estimated_absorpt_t_min 0.858
_reflns_odcompleteness_completeness 100.00
_reflns_odcompleteness_iscentric 1
_reflns_odcompleteness_theta 68.13
_olex2_refinement_description
;
1. Fixed Uiso
 At 1.2 times of:
  All C(H) groups
 At 1.5 times of:
  All C(H,H) groups, All C(H,H,H) groups, All N(H,H) groups
2. Restrained distances
 N1-H1A = N1-H1B
 0.89 with sigma of 0.01
 C2-H2 = C9-H9
 0.92 with sigma of 0.01
 C5-H5A = C5-H5B = C5-H5C = C6-H6B = C6-H6A = C7-H7A = C7-H7B
 0.93 with sigma of 0.01
3. Others
 Fixed Sof: O1(0.5) N1(0.5) H1A(0.5) H1B(0.5) C2(0.5) H2(0.5) C3(0.5) C4(0.5)
 C5(0.5) H5A(0.5) H5B(0.5) H5C(0.5) C6(0.5) H6B(0.5) H6A(0.5) C7(0.5) H7A(0.5)
 H7B(0.5) C8(0.5) C10(0.5)
;
_olex2_submission_special_instructions 'No special instructions were received'
_oxdiff_exptl_absorpt_empirical_details
;
Empirical correction (ABSPACK) includes:
- Absorption correction using spherical harmonics
- Frame scaling
;
_oxdiff_exptl_absorpt_empirical_full_max 1.935
_oxdiff_exptl_absorpt_empirical_full_min 0.789

loop_
_space_group_symop_operation_xyz
'x, y, z'
'-x, y+1/2, -z'
'-x, -y, -z'
'x, -y-1/2, z'

loop_
_atom_site_label
_atom_site_type_symbol
_atom_site_fract_x
_atom_site_fract_y
_atom_site_fract_z
_atom_site_U_iso_or_equiv
_atom_site_adp_type
_atom_site_occupancy
_atom_site_site_symmetry_order
_atom_site_calc_flag
_atom_site_refinement_flags_posn
_atom_site_refinement_flags_adp
_atom_site_refinement_flags_occupancy
_atom_site_disorder_assembly
_atom_site_disorder_group
O1 O 1.08892(19) 0.1985(2) 0.06575(18) 0.0275(6) Uani 0.5 1 d . . . . .
O2 O 0.41622(17) 0.250000 0.54599(14) 0.0310(4) Uani 1 2 d S T P . .
N1 N 0.4463(2) 0.226(2) -0.08377(19) 0.023(2) Uani 0.5 1 d D . . . .
H1A H 0.445(3) 0.226(6) -0.1892(12) 0.034 Uiso 0.5 1 d DR . . . .
H1B H 0.339(2) 0.204(4) -0.038(3) 0.034 Uiso 0.5 1 d DR . . . .
C1 C 0.6084(2) 0.250000 -0.00057(18) 0.0219(4) Uani 1 2 d S T P . .
C2 C 0.7817(3) 0.226(2) -0.0558(2) 0.021(2) Uani 0.5 1 d D . . . .
H2 H 0.809(3) 0.202(3) -0.1607(15) 0.026 Uiso 0.5 1 d DR . . . .
C3 C 0.9196(3) 0.2239(12) 0.0717(2) 0.0180(15) Uani 0.5 1 d . . . . .
C4 C 0.8273(2) 0.2236(14) 0.2253(2) 0.0207(18) Uani 0.5 1 d . . . . .
C5 C 0.8925(3) 0.0211(4) 0.2688(3) 0.0269(5) Uani 0.5 1 d D . . . .
H5A H 0.881(4) -0.063(4) 0.184(3) 0.040 Uiso 0.5 1 d DR . . . .
H5B H 1.0200(17) 0.024(5) 0.297(4) 0.040 Uiso 0.5 1 d DR . . . .
H5C H 0.827(6) -0.038(5) 0.347(4) 0.040 Uiso 0.5 1 d DR . . . .
C6 C 0.8625(3) 0.3587(3) 0.3627(3) 0.0236(5) Uani 0.5 1 d D . . . .
H6B H 0.9874(19) 0.351(4) 0.401(3) 0.035 Uiso 0.5 1 d DR . . . .
H6A H 0.836(6) 0.485(2) 0.338(5) 0.035 Uiso 0.5 1 d DR . . . .
C7 C 0.7370(3) 0.3067(4) 0.4972(3) 0.0266(6) Uani 0.5 1 d D . . . .
H7A H 0.738(4) 0.406(3) 0.571(3) 0.040 Uiso 0.5 1 d DR . . . .
H7B H 0.775(4) 0.199(3) 0.554(3) 0.040 Uiso 0.5 1 d DR . . . .
C8 C 0.5354(3) 0.2748(11) 0.4462(2) 0.0159(14) Uani 0.5 1 d . . . . .
C9 C 0.4864(2) 0.250000 0.27638(19) 0.0226(4) Uani 1 2 d DS T P . .
H9 H 0.3607(15) 0.250000 0.245(2) 0.027 Uiso 1 2 d DRS T P . .
C10 C 0.6229(2) 0.2238(8) 0.1739(2) 0.0124(12) Uani 0.5 1 d . . . . .

loop_
_atom_site_aniso_label
_atom_site_aniso_U_11
_atom_site_aniso_U_22
_atom_site_aniso_U_33
_atom_site_aniso_U_23
_atom_site_aniso_U_13
_atom_site_aniso_U_12
O1 0.0117(6) 0.0446(15) 0.0265(7) 0.0002(6) 0.0031(5) 0.0009(6)
O2 0.0252(6) 0.0481(8) 0.0205(6) 0.000 0.0083(5) 0.000
N1 0.0132(7) 0.039(7) 0.0162(7) 0.0008(11) -0.0002(5) -0.0013(11)
C1 0.0155(7) 0.0329(8) 0.0174(7) 0.000 0.0000(5) 0.000
C2 0.0159(8) 0.033(7) 0.0156(8) -0.0007(11) 0.0025(6) 0.0021(12)
C3 0.0143(8) 0.018(5) 0.0216(8) 0.0014(9) 0.0023(6) -0.0006(9)
C4 0.0117(8) 0.032(6) 0.0182(8) -0.0030(11) 0.0006(6) -0.0001(10)
C5 0.0193(11) 0.0274(12) 0.0337(13) 0.0020(10) -0.0022(9) 0.0030(9)
C6 0.0168(10) 0.0328(13) 0.0209(11) -0.0052(9) -0.0008(8) -0.0009(9)
C7 0.0226(11) 0.0420(17) 0.0152(10) -0.0019(8) -0.0002(8) 0.0036(8)
C8 0.0203(8) 0.009(4) 0.0188(8) 0.0008(9) 0.0037(6) 0.0016(9)
C9 0.0145(7) 0.0348(9) 0.0184(8) 0.000 0.0012(5) 0.000
C10 0.0150(7) 0.004(4) 0.0179(8) -0.0001(7) -0.0009(6) 0.0003(7)

loop_
_atom_type_symbol
_atom_type_description
_atom_type_scat_dispersion_real
_atom_type_scat_dispersion_imag
_atom_type_scat_source
C C 0.0181 0.0091 'International Tables Vol C Tables 4.2.6.8 and 6.1.1.4'
H H 0.0000 0.0000 'International Tables Vol C Tables 4.2.6.8 and 6.1.1.4'
N N 0.0311 0.0180 'International Tables Vol C Tables 4.2.6.8 and 6.1.1.4'
O O 0.0492 0.0322 'International Tables Vol C Tables 4.2.6.8 and 6.1.1.4'

loop_
_geom_angle_atom_site_label_1
_geom_angle_atom_site_label_2
_geom_angle_atom_site_label_3
_geom_angle
_geom_angle_site_symmetry_1
_geom_angle_site_symmetry_3
_geom_angle_publ_flag
O1 O1 C3 81.6(4) 4_565 . ?
O1 O1 C3 65.9(3) 4_565 4_565 ?
C3 O1 C3 15.8(7) . 4_565 ?
C8 O2 C8 16.2(7) 4_565 . ?
N1 N1 C1 82.9(6) 4_565 . ?
N1 C1 N1 14.3(13) . 4_565 ?
N1 C1 C2 128.50(17) 4_565 . ?
N1 C1 C2 126.2(3) 4_565 4_565 ?
N1 C1 C2 126.2(3) . . ?
N1 C1 C2 128.50(17) . 4_565 ?
N1 C1 C10 121.6(2) . . ?
N1 C1 C10 121.6(2) 4_565 4_565 ?
N1 C1 C10 123.75(15) 4_565 . ?
N1 C1 C10 123.75(15) . 4_565 ?
C2 C1 C2 14.4(12) . 4_565 ?
C2 C1 C10 107.43(18) 4_565 4_565 ?
C2 C1 C10 109.31(16) . 4_565 ?
C2 C1 C10 107.43(17) . . ?
C2 C1 C10 109.31(16) 4_565 . ?
C10 C1 C10 14.3(5) . 4_565 ?
C1 C2 C3 110.98(19) . . ?
C1 C2 C3 108.4(3) . 4_565 ?
C2 C2 C1 82.8(6) 4_565 . ?
C2 C2 C3 90.5(6) 4_565 . ?
C2 C2 C3 76.1(7) 4_565 4_565 ?
C3 C2 C3 14.4(6) . 4_565 ?
O1 C3 O1 32.51(15) . 4_565 ?
O1 C3 C2 129.7(2) . 4_565 ?
O1 C3 C2 117.3(5) 4_565 4_565 ?
O1 C3 C2 128.6(2) . . ?
O1 C3 C2 124.7(4) 4_565 . ?
O1 C3 C4 121.0(2) . . ?
O1 C3 C4 111.2(4) 4_565 4_565 ?
O1 C3 C4 118.4(3) 4_565 . ?
O1 C3 C4 122.38(19) . 4_565 ?
C2 C3 C2 13.4(11) . 4_565 ?
C2 C3 C4 105.0(3) 4_565 4_565 ?
C2 C3 C4 108.9(2) . 4_565 ?
C2 C3 C4 109.1(2) 4_565 . ?
C2 C3 C4 109.64(16) . . ?
C3 C3 O1 65.9(3) 4_565 4_565 ?
C3 C3 O1 98.4(4) 4_565 . ?
C3 C3 C2 76.1(7) 4_565 4_565 ?
C3 C3 C2 89.5(6) 4_565 . ?
C3 C3 C4 76.0(5) 4_565 4_565 ?
C3 C3 C4 90.1(5) 4_565 . ?
C4 C3 C4 14.1(7) . 4_565 ?
C3 C4 C3 13.9(6) . 4_565 ?
C3 C4 C5 79.7(5) 4_565 4_565 ?
C3 C4 C5 106.7(5) 4_565 . ?
C3 C4 C5 93.0(5) . 4_565 ?
C3 C4 C5 93.8(5) . . ?
C3 C4 C6 127.1(6) . . ?
C3 C4 C10 102.44(15) . . ?
C3 C4 C10 98.4(3) 4_565 4_565 ?
C3 C4 C10 102.1(2) . 4_565 ?
C4 C4 C3 89.9(5) 4_565 . ?
C4 C4 C3 76.0(5) 4_565 4_565 ?
C4 C4 C5 157.81(17) 4_565 . ?
C4 C4 C5 17.94(13) 4_565 4_565 ?
C4 C4 C6 51.0(3) 4_565 . ?
C4 C4 C6 116.3(4) 4_565 4_565 ?
C4 C4 C10 90.0(4) 4_565 . ?
C4 C4 C10 76.2(4) 4_565 4_565 ?
C5 C4 C5 139.9(2) . 4_565 ?
C5 C4 C10 124.0(5) . 4_565 ?
C6 C4 C3 141.6(3) 4_565 4_565 ?
C6 C4 C3 134.2(5) 4_565 . ?
C6 C4 C3 115.7(6) . 4_565 ?
C6 C4 C5 111.2(2) . . ?
C6 C4 C5 102.3(3) 4_565 4_565 ?
C6 C4 C5 38.8(3) . 4_565 ?
C6 C4 C5 48.3(3) 4_565 . ?
C6 C4 C6 65.3(2) 4_565 . ?
C6 C4 C10 113.6(3) 4_565 . ?
C6 C4 C10 119.6(2) 4_565 4_565 ?
C6 C4 C10 110.3(4) . . ?
C6 C4 C10 100.8(4) . 4_565 ?
C10 C4 C3 102.06(19) . 4_565 ?
C10 C4 C5 106.5(5) . 4_565 ?
C10 C4 C5 110.5(6) . . ?
C10 C4 C5 92.9(5) 4_565 4_565 ?
C10 C4 C10 13.7(4) . 4_565 ?
C4 C5 C4 4.3(2) . 4_565 ?
C6 C5 C4 55.59(17) 4_565 . ?
C6 C5 C4 53.05(17) 4_565 4_565 ?
C4 C6 C4 12.7(7) 4_565 . ?
C4 C6 C6 63.7(4) 4_565 4_565 ?
C4 C6 C6 51.0(3) . 4_565 ?
C4 C6 C7 90.2(3) . 4_565 ?
C4 C6 C7 109.6(2) . . ?
C4 C6 C7 100.4(4) 4_565 4_565 ?
C4 C6 C7 117.0(3) 4_565 . ?
C5 C6 C4 88.1(3) 4_565 . ?
C5 C6 C4 76.1(4) 4_565 4_565 ?
C5 C6 C6 135.62(17) 4_565 4_565 ?
C5 C6 C7 161.8(2) 4_565 4_565 ?
C5 C6 C7 143.0(2) 4_565 . ?
C6 C6 C7 51.77(10) 4_565 4_565 ?
C7 C6 C6 76.11(13) . 4_565 ?
C7 C6 C7 24.34(15) . 4_565 ?
C6 C7 C6 52.12(17) . 4_565 ?
C6 C7 C8 116.35(17) . 4_565 ?
C7 C7 C6 103.89(13) 4_565 . ?
C7 C7 C6 51.77(10) 4_565 4_565 ?
C7 C7 C8 81.4(3) 4_565 . ?
C7 C7 C8 68.9(3) 4_565 4_565 ?
C8 C7 C6 114.50(19) . . ?
C8 C7 C6 102.4(3) . 4_565 ?
C8 C7 C6 93.8(2) 4_565 4_565 ?
C8 C7 C8 12.5(6) . 4_565 ?
O2 C8 C7 120.65(18) . . ?
O2 C8 C7 114.2(3) . 4_565 ?
O2 C8 C9 120.1(2) . . ?
C7 C8 C7 29.64(19) . 4_565 ?
C8 C8 O2 81.9(4) 4_565 . ?
C8 C8 C7 98.6(3) 4_565 . ?
C8 C8 C7 68.9(3) 4_565 4_565 ?
C8 C8 C9 83.2(3) 4_565 . ?
C9 C8 C7 113.3(3) . 4_565 ?
C9 C8 C7 118.78(16) . . ?
C8 C9 C8 13.7(6) . 4_565 ?
C10 C9 C8 117.28(17) . 4_565 ?
C10 C9 C8 119.40(15) 4_565 4_565 ?
C10 C9 C8 119.40(15) . . ?
C10 C9 C8 117.28(17) 4_565 . ?
C10 C9 C10 15.8(5) 4_565 . ?
C1 C10 C4 108.03(16) . . ?
C1 C10 C4 105.72(19) . 4_565 ?
C4 C10 C4 13.8(7) . 4_565 ?
C9 C10 C1 126.72(19) . . ?
C9 C10 C4 119.5(2) . 4_565 ?
C9 C10 C4 122.74(18) . . ?
C10 C10 C1 82.8(2) 4_565 . ?
C10 C10 C4 76.2(4) 4_565 4_565 ?
C10 C10 C4 90.0(4) 4_565 . ?
C10 C10 C9 82.1(2) 4_565 . ?

loop_
_geom_bond_atom_site_label_1
_geom_bond_atom_site_label_2
_geom_bond_distance
_geom_bond_site_symmetry_2
_geom_bond_publ_flag
O1 O1 0.727(3) 4_565 ?
O1 C3 1.339(4) 4_565 ?
O1 C3 1.235(3) . ?
O2 C8 1.241(2) . ?
O2 C8 1.241(2) 4_565 ?
N1 N1 0.33(3) 4_565 ?
N1 C1 1.345(3) . ?
C1 C2 1.360(3) . ?
C1 C2 1.360(3) 4_565 ?
C1 C10 1.484(2) . ?
C1 C10 1.484(2) 4_565 ?
C2 C2 0.34(3) 4_565 ?
C2 C3 1.475(5) 4_565 ?
C2 C3 1.432(3) . ?
C3 C3 0.368(17) 4_565 ?
C3 C4 1.529(4) 4_565 ?
C3 C4 1.483(3) . ?
C4 C4 0.37(2) 4_565 ?
C4 C5 1.894(10) 4_565 ?
C4 C5 1.544(9) . ?
C4 C6 1.312(5) 4_565 ?
C4 C6 1.514(7) . ?
C4 C10 1.514(2) . ?
C4 C10 1.559(4) 4_565 ?
C5 C6 1.188(4) 4_565 ?
C6 C6 1.534(5) 4_565 ?
C6 C7 1.887(3) 4_565 ?
C6 C7 1.527(3) . ?
C7 C7 0.801(5) 4_565 ?
C7 C8 1.512(3) . ?
C7 C8 1.602(4) 4_565 ?
C8 C8 0.350(16) 4_565 ?
C8 C9 1.472(3) . ?
C9 C10 1.350(2) . ?
C9 C10 1.350(2) 4_565 ?
C10 C10 0.370(12) 4_565 ?
